data_1505342
loop_
_publ_author_name
'Guha, Samit'
'Drew, Michael G. B.'
'Banerjee, Arindam'

_publ_section_title
;
 A new molecular scaffold for the formation of supramolecular peptide
 double helices: the crystallographic insight.
;
_journal_issue 7
_journal_name_full 'Organic letters'
_journal_page_first 1347
_journal_page_last 1350
_journal_paper_doi 10.1021/ol0701870
_journal_volume 9
_journal_year 2007
_chemical_formula_sum 'C12 H16 N2 O3'
_chemical_formula_weight 236.27
_chemical_name_systematic
; 
 ? 
;
_space_group_IT_number 4
_symmetry_cell_setting monoclinic
_symmetry_space_group_name_Hall 'P 2yb'
_symmetry_space_group_name_H-M 'P 1 21 1'
_atom_sites_solution_hydrogens geom
_atom_sites_solution_primary direct
_atom_sites_solution_secondary difmap
_audit_creation_method SHELXL-97
_cell_angle_alpha 90.00
_cell_angle_beta 92.408(7)
_cell_angle_gamma 90.00
_cell_formula_units_Z 4
_cell_length_a 13.9345(12)
_cell_length_b 5.5848(5)
_cell_length_c 15.4060(13)
_cell_measurement_temperature 150(2)
_cell_volume 1197.86(18)
_computing_cell_refinement 'Crysalis, Oxford Diffraction'
_computing_data_collection 'Crysalis, Oxford Diffraction'
_computing_data_reduction 'Crysalis, Oxford Diffraction'
_computing_molecular_graphics PLATON(Spek,2004)
_computing_structure_refinement 'SHELXL-97 (Sheldrick, 1997)'
_computing_structure_solution 'SHELXS-97 (Sheldrick, 1997)'
_diffrn_ambient_temperature 150(2)
_diffrn_measured_fraction_theta_full 0.938
_diffrn_measured_fraction_theta_max 0.938
_diffrn_measurement_device 'Oxford Diffaction X-Calibur System'
_diffrn_measurement_method '321 frames, counting time 10 s.'
_diffrn_radiation_monochromator graphite
_diffrn_radiation_source 'fine-focus sealed tube'
_diffrn_radiation_type MoK\a
_diffrn_radiation_wavelength 0.71073
_diffrn_reflns_av_R_equivalents 0.0141
_diffrn_reflns_av_sigmaI/netI 0.0292
_diffrn_reflns_limit_h_max 19
_diffrn_reflns_limit_h_min -18
_diffrn_reflns_limit_k_max 4
_diffrn_reflns_limit_k_min -7
_diffrn_reflns_limit_l_max 21
_diffrn_reflns_limit_l_min -21
_diffrn_reflns_number 7558
_diffrn_reflns_theta_full 30.07
_diffrn_reflns_theta_max 30.07
_diffrn_reflns_theta_min 2.93
_exptl_absorpt_coefficient_mu 0.095
_exptl_absorpt_correction_type none
_exptl_crystal_colour white
_exptl_crystal_density_diffrn 1.310
_exptl_crystal_density_method 'not measured'
_exptl_crystal_description needle
_exptl_crystal_F_000 504
_exptl_crystal_size_max 0.30
_exptl_crystal_size_mid 0.05
_exptl_crystal_size_min 0.05
_refine_diff_density_max 0.232
_refine_diff_density_min -0.160
_refine_diff_density_rms 0.035
_refine_ls_abs_structure_details 'Flack H D (1983), Acta Cryst. A39, 876-881'
_refine_ls_abs_structure_Flack -0.1(7)
_refine_ls_extinction_method none
_refine_ls_goodness_of_fit_ref 0.851
_refine_ls_hydrogen_treatment mixed
_refine_ls_matrix_type full
_refine_ls_number_parameters 309
_refine_ls_number_reflns 4404
_refine_ls_number_restraints 1
_refine_ls_restrained_S_all 0.851
_refine_ls_R_factor_all 0.0392
_refine_ls_R_factor_gt 0.0317
_refine_ls_shift/su_max 0.000
_refine_ls_shift/su_mean 0.000
_refine_ls_structure_factor_coef Fsqd
_refine_ls_weighting_details
;
_refine_ls_weighting_details 
  w=1/[\s^2^(Fo^2^)+(0.0753P)^2^+0.0000P] where P=(Fo^2^+2Fc^2^)/3 
;
_refine_ls_weighting_scheme calc
_refine_ls_wR_factor_gt 0.0876
_refine_ls_wR_factor_ref 0.0901
_reflns_number_gt 3691
_reflns_number_total 4404
_reflns_threshold_expression >2sigma(I)
_cod_data_source_file ol0701870si20070124_104804.cif
_cod_data_source_block x
_cod_original_sg_symbol_H-M P21
_cod_database_code 1505342

loop_
_symmetry_equiv_pos_as_xyz
'x, y, z'
'-x, y+1/2, -z'

loop_
_atom_site_label
_atom_site_type_symbol
_atom_site_fract_x
_atom_site_fract_y
_atom_site_fract_z
_atom_site_U_iso_or_equiv
_atom_site_adp_type
_atom_site_occupancy
_atom_site_symmetry_multiplicity
_atom_site_calc_flag
_atom_site_refinement_flags
C1A C 0.81570(10) 0.4270(3) 0.43657(9) 0.0204(3) Uani 1 1 d .
H1A1 H 0.7876 0.5641 0.4646 0.025 Uiso 1 1 calc R
H1A2 H 0.8258 0.3034 0.4802 0.025 Uiso 1 1 calc R
C2A C 0.74367(9) 0.3332(2) 0.36565(9) 0.0159(3) Uani 1 1 d .
H2A H 0.7775 0.2279 0.3263 0.019 Uiso 1 1 calc R
N3A N 0.70243(8) 0.5342(2) 0.31614(8) 0.0180(2) Uani 1 1 d .
H3A H 0.7105 0.6776 0.3354 0.022 Uiso 1 1 calc R
C4A C 0.65230(10) 0.4988(3) 0.24131(10) 0.0190(3) Uani 1 1 d .
O4A O 0.64595(9) 0.3006(2) 0.20566(8) 0.0293(3) Uani 1 1 d .
C5A C 0.60291(10) 0.7175(3) 0.20178(10) 0.0210(3) Uani 1 1 d .
H5A1 H 0.5341 0.6906 0.1970 0.025 Uiso 1 1 calc R
H5A2 H 0.6148 0.8550 0.2392 0.025 Uiso 1 1 calc R
C6A C 0.64021(10) 0.7673(3) 0.11298(10) 0.0219(3) Uani 1 1 d .
H6A1 H 0.7089 0.7961 0.1181 0.026 Uiso 1 1 calc R
H6A2 H 0.6294 0.6283 0.0761 0.026 Uiso 1 1 calc R
N7A N 0.59183(8) 0.9783(2) 0.07239(8) 0.0197(2) Uani 1 1 d .
H7A1 H 0.5287 0.9536 0.0689 0.024 Uiso 1 1 calc R
H7A2 H 0.6132 1.0002 0.0193 0.024 Uiso 1 1 calc R
H7A3 H 0.6046 1.1076 0.1046 0.024 Uiso 1 1 calc R
C11A C 0.91185(10) 0.4996(3) 0.40343(9) 0.0186(3) Uani 1 1 d .
C12A C 0.92577(11) 0.7170(3) 0.36073(10) 0.0229(3) Uani 1 1 d .
H12A H 0.8744 0.8216 0.3518 0.027 Uiso 1 1 calc R
C13A C 1.01558(11) 0.7786(3) 0.33140(11) 0.0261(3) Uani 1 1 d .
H13A H 1.0236 0.9231 0.3026 0.031 Uiso 1 1 calc R
C14A C 1.09355(11) 0.6246(3) 0.34506(11) 0.0268(3) Uani 1 1 d .
H14A H 1.1538 0.6660 0.3261 0.032 Uiso 1 1 calc R
C15A C 1.07989(11) 0.4092(3) 0.38728(11) 0.0276(3) Uani 1 1 d .
H15A H 1.1314 0.3051 0.3964 0.033 Uiso 1 1 calc R
C16A C 0.99061(10) 0.3469(3) 0.41610(10) 0.0223(3) Uani 1 1 d .
H16A H 0.9829 0.2014 0.4443 0.027 Uiso 1 1 calc R
C17A C 0.66484(9) 0.1888(3) 0.40926(9) 0.0176(3) Uani 1 1 d .
O17A O 0.59975(7) 0.30433(19) 0.44373(8) 0.0238(2) Uani 1 1 d .
O18A O 0.67456(8) -0.03471(19) 0.41074(7) 0.0255(2) Uani 1 1 d .
C11B C 0.91884(10) 0.5454(3) -0.10065(10) 0.0203(3) Uani 1 1 d .
C12B C 0.94087(11) 0.7539(3) -0.14510(11) 0.0248(3) Uani 1 1 d .
H12B H 0.8932 0.8672 -0.1568 0.030 Uiso 1 1 calc R
C13B C 1.03346(12) 0.7948(3) -0.17215(12) 0.0300(4) Uani 1 1 d .
H13B H 1.0471 0.9344 -0.2021 0.036 Uiso 1 1 calc R
C14B C 1.10559(11) 0.6276(3) -0.15463(11) 0.0304(4) Uani 1 1 d .
H14B H 1.1678 0.6558 -0.1717 0.036 Uiso 1 1 calc R
C15B C 1.08348(11) 0.4177(4) -0.11131(12) 0.0321(4) Uani 1 1 d .
H15B H 1.1310 0.3035 -0.1002 0.039 Uiso 1 1 calc R
C16B C 0.99140(10) 0.3776(3) -0.08466(11) 0.0246(3) Uani 1 1 d .
H16B H 0.9777 0.2365 -0.0556 0.030 Uiso 1 1 calc R
C1B C 0.82010(10) 0.4970(3) -0.06795(10) 0.0216(3) Uani 1 1 d .
H1B1 H 0.7976 0.6405 -0.0398 0.026 Uiso 1 1 calc R
H1B2 H 0.8253 0.3719 -0.0244 0.026 Uiso 1 1 calc R
C2B C 0.74408(9) 0.4208(3) -0.13868(9) 0.0176(3) Uani 1 1 d .
H2B H 0.7735 0.3136 -0.1803 0.021 Uiso 1 1 calc R
C17B C 0.66551(10) 0.2868(3) -0.09174(9) 0.0191(3) Uani 1 1 d .
O17B O 0.60080(7) 0.4075(2) -0.05955(8) 0.0279(3) Uani 1 1 d .
O18B O 0.67508(9) 0.0634(2) -0.08368(8) 0.0307(3) Uani 1 1 d .
N3B N 0.70570(8) 0.6318(2) -0.18377(8) 0.0193(3) Uani 1 1 d .
H3B H 0.7085 0.7676 -0.1574 0.023 Uiso 1 1 calc R
C4B C 0.66645(11) 0.6229(3) -0.26421(10) 0.0216(3) Uani 1 1 d .
O4B O 0.67078(10) 0.4481(2) -0.31292(8) 0.0378(3) Uani 1 1 d .
C5B C 0.61219(11) 0.8490(3) -0.29285(10) 0.0237(3) Uani 1 1 d .
H5B1 H 0.5439 0.8219 -0.2879 0.028 Uiso 1 1 calc R
H5B2 H 0.6307 0.9789 -0.2538 0.028 Uiso 1 1 calc R
C6B C 0.63066(11) 0.9237(3) -0.38454(10) 0.0225(3) Uani 1 1 d .
H6B1 H 0.6000 1.0769 -0.3962 0.027 Uiso 1 1 calc R
H6B2 H 0.6992 0.9442 -0.3904 0.027 Uiso 1 1 calc R
N7B N 0.59393(8) 0.7454(2) -0.44997(8) 0.0191(2) Uani 1 1 d .
H7B1 H 0.6192 0.6024 -0.4376 0.023 Uiso 1 1 calc R
H7B2 H 0.6105 0.7905 -0.5027 0.023 Uiso 1 1 calc R
H7B3 H 0.5302 0.7369 -0.4486 0.023 Uiso 1 1 calc R

loop_
_atom_site_aniso_label
_atom_site_aniso_U_11
_atom_site_aniso_U_22
_atom_site_aniso_U_33
_atom_site_aniso_U_23
_atom_site_aniso_U_13
_atom_site_aniso_U_12
C1A 0.0212(6) 0.0243(7) 0.0157(7) -0.0003(5) -0.0011(5) -0.0012(5)
C2A 0.0175(6) 0.0151(6) 0.0150(6) 0.0008(5) 0.0005(5) 0.0007(5)
N3A 0.0243(6) 0.0129(6) 0.0166(6) -0.0002(4) -0.0015(5) 0.0007(4)
C4A 0.0215(7) 0.0172(6) 0.0184(7) 0.0017(5) 0.0008(5) 0.0005(5)
O4A 0.0424(7) 0.0190(6) 0.0254(6) -0.0040(4) -0.0106(5) 0.0017(5)
C5A 0.0265(7) 0.0183(7) 0.0181(7) 0.0035(5) 0.0014(5) 0.0042(5)
C6A 0.0245(7) 0.0216(7) 0.0196(7) 0.0030(6) 0.0014(5) 0.0028(6)
N7A 0.0213(5) 0.0203(6) 0.0174(6) 0.0032(5) -0.0009(4) -0.0031(5)
C11A 0.0207(6) 0.0189(6) 0.0161(6) -0.0011(5) -0.0017(5) -0.0024(5)
C12A 0.0244(7) 0.0190(7) 0.0251(8) 0.0021(6) -0.0005(6) 0.0013(5)
C13A 0.0314(8) 0.0201(7) 0.0267(8) 0.0020(6) -0.0016(6) -0.0055(6)
C14A 0.0234(7) 0.0304(9) 0.0266(8) -0.0014(6) 0.0014(6) -0.0050(6)
C15A 0.0201(7) 0.0297(8) 0.0326(9) 0.0023(7) -0.0028(6) 0.0023(6)
C16A 0.0249(7) 0.0189(7) 0.0228(7) 0.0022(6) -0.0037(6) -0.0013(5)
C17A 0.0210(6) 0.0170(6) 0.0147(6) 0.0000(5) -0.0007(5) -0.0007(5)
O17A 0.0191(5) 0.0224(5) 0.0303(6) -0.0009(4) 0.0052(4) 0.0022(4)
O18A 0.0382(6) 0.0169(5) 0.0220(5) 0.0008(4) 0.0086(4) -0.0008(4)
C11B 0.0210(7) 0.0228(7) 0.0170(7) 0.0005(5) -0.0014(5) -0.0016(5)
C12B 0.0270(7) 0.0216(7) 0.0257(8) 0.0053(6) 0.0009(6) 0.0000(6)
C13B 0.0348(9) 0.0281(8) 0.0271(8) 0.0043(6) 0.0005(7) -0.0073(7)
C14B 0.0223(7) 0.0419(10) 0.0269(8) 0.0000(7) 0.0014(6) -0.0069(7)
C15B 0.0215(7) 0.0386(9) 0.0359(10) 0.0044(8) -0.0025(7) 0.0040(7)
C16B 0.0241(7) 0.0226(7) 0.0268(8) 0.0050(6) -0.0031(6) -0.0010(6)
C1B 0.0221(7) 0.0272(8) 0.0153(7) 0.0028(6) -0.0003(5) -0.0014(6)
C2B 0.0213(6) 0.0172(6) 0.0142(6) 0.0009(5) -0.0003(5) 0.0015(5)
C17B 0.0214(6) 0.0210(7) 0.0147(6) -0.0002(5) -0.0007(5) -0.0025(5)
O17B 0.0187(5) 0.0314(6) 0.0340(7) 0.0009(5) 0.0047(4) 0.0015(4)
O18B 0.0524(7) 0.0179(5) 0.0227(6) 0.0001(4) 0.0108(5) -0.0030(5)
N3B 0.0245(6) 0.0161(6) 0.0173(6) 0.0010(4) -0.0009(5) 0.0013(5)
C4B 0.0266(7) 0.0181(7) 0.0196(7) 0.0005(5) -0.0032(6) 0.0031(5)
O4B 0.0628(8) 0.0232(6) 0.0257(6) -0.0074(5) -0.0164(6) 0.0140(6)
C5B 0.0315(8) 0.0202(7) 0.0191(7) -0.0012(6) -0.0031(6) 0.0052(6)
C6B 0.0265(7) 0.0203(7) 0.0202(7) 0.0000(5) -0.0042(6) -0.0033(6)
N7B 0.0204(5) 0.0188(6) 0.0179(6) -0.0005(4) 0.0004(4) 0.0007(5)

loop_
_atom_type_symbol
_atom_type_description
_atom_type_scat_dispersion_real
_atom_type_scat_dispersion_imag
_atom_type_scat_source
C C 0.0033 0.0016 'International Tables Vol C Tables 4.2.6.8 and 6.1.1.4'
H H 0.0000 0.0000 'International Tables Vol C Tables 4.2.6.8 and 6.1.1.4'
N N 0.0061 0.0033 'International Tables Vol C Tables 4.2.6.8 and 6.1.1.4'
O O 0.0106 0.0060 'International Tables Vol C Tables 4.2.6.8 and 6.1.1.4'

loop_
_geom_angle_atom_site_label_1
_geom_angle_atom_site_label_2
_geom_angle_atom_site_label_3
_geom_angle
C11A C1A C2A 114.31(12)
N3A C2A C17A 110.97(11)
N3A C2A C1A 109.77(11)
C17A C2A C1A 108.87(11)
C4A N3A C2A 121.06(12)
O4A C4A N3A 122.69(13)
O4A C4A C5A 121.29(13)
N3A C4A C5A 116.01(13)
C6A C5A C4A 110.15(12)
N7A C6A C5A 111.15(12)
C16A C11A C12A 118.16(14)
C16A C11A C1A 119.48(13)
C12A C11A C1A 122.35(13)
C13A C12A C11A 120.80(14)
C14A C13A C12A 120.26(15)
C15A C14A C13A 119.01(15)
C14A C15A C16A 120.85(15)
C15A C16A C11A 120.90(15)
O17A C17A O18A 125.82(14)
O17A C17A C2A 117.33(13)
O18A C17A C2A 116.75(12)
C12B C11B C16B 118.46(14)
C12B C11B C1B 122.48(13)
C16B C11B C1B 119.05(14)
C11B C12B C13B 120.73(15)
C14B C13B C12B 120.26(16)
C13B C14B C15B 119.12(15)
C16B C15B C14B 120.45(16)
C15B C16B C11B 120.97(16)
C11B C1B C2B 114.90(12)
N3B C2B C17B 111.38(11)
N3B C2B C1B 109.86(12)
C17B C2B C1B 106.48(11)
O17B C17B O18B 124.88(14)
O17B C17B C2B 117.86(13)
O18B C17B C2B 117.08(13)
C4B N3B C2B 122.69(12)
O4B C4B N3B 124.45(13)
O4B C4B C5B 120.96(13)
N3B C4B C5B 114.58(13)
C6B C5B C4B 113.45(13)
N7B C6B C5B 112.44(13)

loop_
_geom_bond_atom_site_label_1
_geom_bond_atom_site_label_2
_geom_bond_distance
C1A C11A 1.509(2)
C1A C2A 1.5440(18)
C2A N3A 1.4614(17)
C2A C17A 1.540(2)
N3A C4A 1.3374(18)
C4A O4A 1.2370(18)
C4A C5A 1.5173(19)
C5A C6A 1.510(2)
C6A N7A 1.4825(18)
C11A C16A 1.397(2)
C11A C12A 1.398(2)
C12A C13A 1.392(2)
C13A C14A 1.395(2)
C14A C15A 1.385(2)
C15A C16A 1.383(2)
C17A O17A 1.2495(18)
C17A O18A 1.2557(17)
C11B C12B 1.392(2)
C11B C16B 1.393(2)
C11B C1B 1.509(2)
C12B C13B 1.391(2)
C13B C14B 1.390(2)
C14B C15B 1.390(3)
C15B C16B 1.382(2)
C1B C2B 1.5471(19)
C2B N3B 1.4581(17)
C2B C17B 1.532(2)
C17B O17B 1.2453(18)
C17B O18B 1.2605(19)
N3B C4B 1.3344(18)
C4B O4B 1.2341(19)
C4B C5B 1.528(2)
C5B C6B 1.505(2)
C6B N7B 1.4922(19)

loop_
_geom_torsion_atom_site_label_1
_geom_torsion_atom_site_label_2
_geom_torsion_atom_site_label_3
_geom_torsion_atom_site_label_4
_geom_torsion
C11A C1A C2A N3A -77.41(15)
C11A C1A C2A C17A 160.94(12)
C17A C2A N3A C4A -72.37(17)
C1A C2A N3A C4A 167.25(13)
C2A N3A C4A O4A -7.3(2)
C2A N3A C4A C5A 172.73(12)
O4A C4A C5A C6A -60.45(19)
N3A C4A C5A C6A 119.52(14)
C4A C5A C6A N7A 179.09(11)
C2A C1A C11A C16A -102.57(15)
C2A C1A C11A C12A 78.04(18)
C16A C11A C12A C13A 0.3(2)
C1A C11A C12A C13A 179.68(14)
C11A C12A C13A C14A -0.7(2)
C12A C13A C14A C15A 0.7(2)
C13A C14A C15A C16A -0.4(2)
C14A C15A C16A C11A 0.0(3)
C12A C11A C16A C15A 0.1(2)
C1A C11A C16A C15A -179.35(14)
N3A C2A C17A O17A -42.06(16)
C1A C2A C17A O17A 78.85(15)
N3A C2A C17A O18A 141.42(13)
C1A C2A C17A O18A -97.66(14)
C16B C11B C12B C13B -0.6(2)
C1B C11B C12B C13B 178.26(14)
C11B C12B C13B C14B -0.4(3)
C12B C13B C14B C15B 1.2(3)
C13B C14B C15B C16B -1.1(3)
C14B C15B C16B C11B 0.1(3)
C12B C11B C16B C15B 0.7(2)
C1B C11B C16B C15B -178.19(15)
C12B C11B C1B C2B 76.10(19)
C16B C11B C1B C2B -105.01(16)
C11B C1B C2B N3B -81.54(16)
C11B C1B C2B C17B 157.72(13)
N3B C2B C17B O17B -34.91(17)
C1B C2B C17B O17B 84.85(15)
N3B C2B C17B O18B 149.75(13)
C1B C2B C17B O18B -90.49(15)
C17B C2B N3B C4B -86.34(17)
C1B C2B N3B C4B 155.93(14)
C2B N3B C4B O4B -11.0(3)
C2B N3B C4B C5B 167.90(13)
O4B C4B C5B C6B -43.5(2)
N3B C4B C5B C6B 137.59(14)
C4B C5B C6B N7B 65.11(17)

loop_
_cod_related_entry_id
_cod_related_entry_code
_cod_related_entry_database
1 4932363 ChemSpider
